data_4071792
loop_
_publ_author_name
'Justaud, Fr\'ed\'eric'
'Argouarch, Gilles'
'Ghazala, Safaa Ibn'
'Toupet, Loic'
'Paul, Fr\'ed\'eric'
'Lapinte, Claude'

_publ_section_title
;
 Novel Straightforward Access to a 2,2&#x2032;-Bipyridine Ligand Bearing
 Two &#x201C;(\h2-dppe)(\h5-C5Me5)FeC&#xE5FC;C&#x2212;&#x201D;
 Redox-Active Substituents by Homocoupling of Mononuclear Organoiron(II)
 2-Bromopyridyl Synthons
;
_journal_issue 16
_journal_name_full Organometallics
_journal_page_first 4260
_journal_paper_doi 10.1021/om800388j
_journal_volume 27
_journal_year 2008
_chemical_formula_sum 'C43 H42 Cl Fe N P2'
_chemical_formula_weight 726.02
_chemical_name_systematic
;
  ?
;
_space_group_IT_number 14
_symmetry_cell_setting monoclinic
_symmetry_space_group_name_Hall '-P 2yn'
_symmetry_space_group_name_H-M 'P 1 21/n 1'
_atom_sites_solution_hydrogens geom
_atom_sites_solution_primary direct
_atom_sites_solution_secondary difmap
_audit_creation_method SHELXL-97
_cell_angle_alpha 90.00
_cell_angle_beta 92.1160(10)
_cell_angle_gamma 90.00
_cell_formula_units_Z 4
_cell_length_a 11.9115(3)
_cell_length_b 19.3856(3)
_cell_length_c 15.7925(3)
_cell_measurement_temperature 120(1)
_cell_volume 3644.18(13)
_computing_structure_refinement 'SHELXL-97 (Sheldrick, 1997)'
_computing_structure_solution 'SHELXS-97 (Sheldrick, 1990)'
_diffrn_ambient_temperature 293(2)
_diffrn_measured_fraction_theta_full 0.995
_diffrn_measured_fraction_theta_max 0.995
_diffrn_radiation_monochromator graphite
_diffrn_radiation_source 'fine-focus sealed tube'
_diffrn_radiation_type MoK\a
_diffrn_radiation_wavelength 0.71069
_diffrn_reflns_av_R_equivalents 0.0000
_diffrn_reflns_av_sigmaI/netI 0.0430
_diffrn_reflns_limit_h_max 15
_diffrn_reflns_limit_h_min 0
_diffrn_reflns_limit_k_max 25
_diffrn_reflns_limit_k_min 0
_diffrn_reflns_limit_l_max 20
_diffrn_reflns_limit_l_min -20
_diffrn_reflns_number 8379
_diffrn_reflns_theta_full 27.54
_diffrn_reflns_theta_max 27.54
_diffrn_reflns_theta_min 2.71
_exptl_absorpt_coefficient_mu 0.607
_exptl_crystal_density_diffrn 1.323
_exptl_crystal_density_method 'not measured'
_exptl_crystal_description block
_exptl_crystal_F_000 1520
_exptl_crystal_size_max 0.35
_exptl_crystal_size_mid 0.15
_exptl_crystal_size_min 0.12
_refine_diff_density_max 0.658
_refine_diff_density_min -0.528
_refine_diff_density_rms 0.078
_refine_ls_extinction_coef 0.0022(6)
_refine_ls_extinction_expression Fc^*^=kFc[1+0.001xFc^2^\l^3^/sin(2\q)]^-1/4^
_refine_ls_extinction_method SHELXL
_refine_ls_goodness_of_fit_ref 1.075
_refine_ls_hydrogen_treatment mixed
_refine_ls_matrix_type full
_refine_ls_number_parameters 434
_refine_ls_number_reflns 8379
_refine_ls_number_restraints 0
_refine_ls_restrained_S_all 1.075
_refine_ls_R_factor_all 0.0692
_refine_ls_R_factor_gt 0.0512
_refine_ls_shift/su_max 0.001
_refine_ls_shift/su_mean 0.000
_refine_ls_structure_factor_coef Fsqd
_refine_ls_weighting_details 'calc w=1/[\s^2^(Fo^2^)+(0.0681P)^2^+4.7185P] where P=(Fo^2^+2Fc^2^)/3'
_refine_ls_weighting_scheme calc
_refine_ls_wR_factor_gt 0.1304
_refine_ls_wR_factor_ref 0.1452
_reflns_number_gt 6733
_reflns_number_total 8379
_reflns_threshold_expression >2sigma(I)
_cod_data_source_file om800388j-file001.cif
_cod_data_source_block fppycl
_cod_depositor_comments
;
The following automatic conversions were performed:

'_symmetry_cell_setting' value 'Monoclinic' changed to 'monoclinic'
according to /home/saulius/struct/CIF-dictionaries/cif_core.dic
dictionary named 'cif_core.dic' version 2.4.1 from 2010-06-29.

Automatic conversion script
Id: cif_fix_values 1715 2011-07-08 13:25:40Z adriana 
;
_cod_original_sg_symbol_H-M P21/n
_cod_database_code 4071792

loop_
_symmetry_equiv_pos_as_xyz
'x, y, z'
'-x+1/2, y+1/2, -z+1/2'
'-x, -y, -z'
'x-1/2, -y-1/2, z-1/2'

loop_
_atom_site_label
_atom_site_type_symbol
_atom_site_fract_x
_atom_site_fract_y
_atom_site_fract_z
_atom_site_U_iso_or_equiv
_atom_site_adp_type
_atom_site_occupancy
_atom_site_symmetry_multiplicity
_atom_site_calc_flag
_atom_site_refinement_flags
Fe1 Fe -0.04779(3) 0.057810(18) 0.76489(2) 0.02034(12) Uani 1 1 d .
Cl1 Cl 0.09190(7) -0.35310(4) 0.52336(5) 0.0413(2) Uani 1 1 d .
P1 P 0.08685(6) 0.08900(3) 0.68378(4) 0.02137(16) Uani 1 1 d .
P2 P -0.16152(5) 0.07266(3) 0.65501(4) 0.02097(16) Uani 1 1 d .
N1 N 0.1398(2) -0.25196(13) 0.62903(18) 0.0373(6) Uani 1 1 d .
C1 C -0.0889(2) 0.00818(14) 0.87860(17) 0.0276(6) Uani 1 1 d .
C2 C -0.1645(2) 0.06367(15) 0.86350(17) 0.0269(6) Uani 1 1 d .
C3 C -0.1005(2) 0.12599(14) 0.86132(16) 0.0246(5) Uani 1 1 d .
C4 C 0.0148(2) 0.10879(14) 0.87631(16) 0.0248(5) Uani 1 1 d .
C5 C 0.0235(2) 0.03492(15) 0.88455(17) 0.0267(6) Uani 1 1 d .
C6 C -0.1209(3) -0.06539(15) 0.8932(2) 0.0384(7) Uani 1 1 d .
H6A H -0.0542 -0.0927 0.9016 0.058 Uiso 1 1 calc R
H6B H -0.1635 -0.0823 0.8448 0.058 Uiso 1 1 calc R
H6C H -0.1654 -0.0684 0.9425 0.058 Uiso 1 1 calc R
C7 C -0.2899(3) 0.06019(19) 0.8650(2) 0.0388(7) Uani 1 1 d .
H7A H -0.3209 0.1050 0.8529 0.058 Uiso 1 1 calc R
H7B H -0.3118 0.0455 0.9200 0.058 Uiso 1 1 calc R
H7C H -0.3174 0.0279 0.8231 0.058 Uiso 1 1 calc R
C8 C -0.1490(3) 0.19752(15) 0.8604(2) 0.0347(7) Uani 1 1 d .
H8A H -0.0893 0.2307 0.8589 0.052 Uiso 1 1 calc R
H8B H -0.1907 0.2045 0.9106 0.052 Uiso 1 1 calc R
H8C H -0.1980 0.2031 0.8113 0.052 Uiso 1 1 calc R
C9 C 0.1072(3) 0.15983(17) 0.89338(19) 0.0346(7) Uani 1 1 d .
H9A H 0.1773 0.1358 0.9016 0.052 Uiso 1 1 calc R
H9B H 0.0920 0.1857 0.9435 0.052 Uiso 1 1 calc R
H9C H 0.1118 0.1907 0.8461 0.052 Uiso 1 1 calc R
C10 C 0.1267(3) -0.00760(18) 0.90219(19) 0.0385(7) Uani 1 1 d .
H10A H 0.1066 -0.0555 0.9040 0.058 Uiso 1 1 calc R
H10B H 0.1609 0.0058 0.9557 0.058 Uiso 1 1 calc R
H10C H 0.1789 -0.0003 0.8582 0.058 Uiso 1 1 calc R
C11 C 0.0426(2) 0.06380(13) 0.57530(17) 0.0235(5) Uani 1 1 d .
H11A H 0.0920 0.0841 0.5347 0.028 Uiso 1 1 calc R
H11B H 0.0448 0.0140 0.5693 0.028 Uiso 1 1 calc R
C12 C -0.0776(2) 0.09027(14) 0.56017(17) 0.0247(5) Uani 1 1 d .
H12A H -0.1119 0.0675 0.5110 0.030 Uiso 1 1 calc R
H12B H -0.0763 0.1395 0.5492 0.030 Uiso 1 1 calc R
C13 C 0.1275(2) 0.17972(14) 0.66660(17) 0.0247(5) Uani 1 1 d .
C14 C 0.2244(2) 0.19736(15) 0.62439(18) 0.0296(6) Uani 1 1 d .
H14 H 0.2714 0.1629 0.6051 0.035 Uiso 1 1 calc R
C15 C 0.2511(3) 0.26620(16) 0.61109(19) 0.0337(6) Uani 1 1 d .
H15 H 0.3167 0.2775 0.5841 0.040 Uiso 1 1 calc R
C16 C 0.1811(3) 0.31770(16) 0.6375(2) 0.0366(7) Uani 1 1 d .
H16 H 0.1995 0.3637 0.6284 0.044 Uiso 1 1 calc R
C17 C 0.0831(3) 0.30117(15) 0.6777(2) 0.0356(7) Uani 1 1 d .
H17 H 0.0349 0.3358 0.6947 0.043 Uiso 1 1 calc R
C18 C 0.0576(2) 0.23231(14) 0.69250(18) 0.0281(6) Uani 1 1 d .
H18 H -0.0076 0.2213 0.7202 0.034 Uiso 1 1 calc R
C19 C 0.2247(2) 0.04911(14) 0.70322(17) 0.0245(5) Uani 1 1 d .
C20 C 0.3049(2) 0.08149(15) 0.75647(18) 0.0270(6) Uani 1 1 d .
H20 H 0.2903 0.1251 0.7781 0.032 Uiso 1 1 calc R
C21 C 0.4063(2) 0.04898(15) 0.77738(19) 0.0306(6) Uani 1 1 d .
H21 H 0.4585 0.0707 0.8136 0.037 Uiso 1 1 calc R
C22 C 0.4299(2) -0.01536(16) 0.7447(2) 0.0327(6) Uani 1 1 d .
H22 H 0.4981 -0.0366 0.7584 0.039 Uiso 1 1 calc R
C23 C 0.3515(2) -0.04813(15) 0.6912(2) 0.0322(6) Uani 1 1 d .
H23 H 0.3674 -0.0912 0.6687 0.039 Uiso 1 1 calc R
C24 C 0.2490(2) -0.01647(14) 0.67157(18) 0.0278(6) Uani 1 1 d .
H24 H 0.1961 -0.0391 0.6370 0.033 Uiso 1 1 calc R
C25 C -0.2546(2) 0.00071(13) 0.62059(18) 0.0246(5) Uani 1 1 d .
C26 C -0.2710(2) -0.05520(14) 0.6745(2) 0.0282(6) Uani 1 1 d .
H26 H -0.2351 -0.0562 0.7278 0.034 Uiso 1 1 calc R
C27 C -0.3408(3) -0.10930(15) 0.6489(2) 0.0337(6) Uani 1 1 d .
H27 H -0.3515 -0.1463 0.6852 0.040 Uiso 1 1 calc R
C28 C -0.3946(3) -0.10854(16) 0.5695(2) 0.0368(7) Uani 1 1 d .
H28 H -0.4405 -0.1451 0.5524 0.044 Uiso 1 1 calc R
C29 C -0.3797(3) -0.05289(16) 0.5159(2) 0.0355(7) Uani 1 1 d .
H29 H -0.4158 -0.0521 0.4627 0.043 Uiso 1 1 calc R
C30 C -0.3109(2) 0.00153(15) 0.54155(19) 0.0299(6) Uani 1 1 d .
H30 H -0.3023 0.0390 0.5056 0.036 Uiso 1 1 calc R
C31 C -0.2640(2) 0.14355(13) 0.64948(17) 0.0238(5) Uani 1 1 d .
C32 C -0.3758(2) 0.13256(15) 0.67078(19) 0.0291(6) Uani 1 1 d .
H32 H -0.3998 0.0881 0.6828 0.035 Uiso 1 1 calc R
C33 C -0.4515(3) 0.18722(16) 0.6743(2) 0.0361(7) Uani 1 1 d .
H33 H -0.5252 0.1791 0.6890 0.043 Uiso 1 1 calc R
C34 C -0.4170(3) 0.25343(16) 0.6558(2) 0.0401(7) Uani 1 1 d .
H34 H -0.4671 0.2901 0.6587 0.048 Uiso 1 1 calc R
C35 C -0.3075(3) 0.26485(16) 0.6331(2) 0.0401(7) Uani 1 1 d .
H35 H -0.2845 0.3092 0.6196 0.048 Uiso 1 1 calc R
C36 C -0.2320(2) 0.21066(14) 0.6304(2) 0.0309(6) Uani 1 1 d .
H36 H -0.1585 0.2193 0.6155 0.037 Uiso 1 1 calc R
C37 C -0.0183(2) -0.03102(13) 0.72021(16) 0.0225(5) Uani 1 1 d .
C38 C 0.0004(2) -0.08874(14) 0.69393(17) 0.0261(5) Uani 1 1 d .
C39 C 0.0174(2) -0.15457(14) 0.65518(17) 0.0257(5) Uani 1 1 d .
C40 C -0.0643(2) -0.18493(14) 0.60076(18) 0.0281(6) Uani 1 1 d .
H40 H -0.1335 -0.1634 0.5916 0.034 Uiso 1 1 calc R
C41 C -0.0425(3) -0.24642(15) 0.56086(19) 0.0310(6) Uani 1 1 d .
H41 H -0.0959 -0.2670 0.5246 0.037 Uiso 1 1 calc R
C42 C 0.0612(3) -0.27634(14) 0.57661(19) 0.0304(6) Uani 1 1 d .
C43 C 0.1171(3) -0.19178(16) 0.6674(2) 0.0342(7) Uani 1 1 d .
H43 H 0.1717 -0.1737 0.7047 0.041 Uiso 1 1 calc R

loop_
_atom_site_aniso_label
_atom_site_aniso_U_11
_atom_site_aniso_U_22
_atom_site_aniso_U_33
_atom_site_aniso_U_23
_atom_site_aniso_U_13
_atom_site_aniso_U_12
Fe1 0.0213(2) 0.01769(19) 0.0220(2) -0.00087(13) 0.00137(14) 0.00001(13)
Cl1 0.0487(5) 0.0299(4) 0.0447(4) -0.0116(3) -0.0048(3) 0.0101(3)
P1 0.0204(3) 0.0199(3) 0.0238(3) -0.0002(2) 0.0015(2) 0.0003(2)
P2 0.0198(3) 0.0188(3) 0.0243(3) -0.0008(2) 0.0012(2) 0.0002(2)
N1 0.0358(14) 0.0297(13) 0.0456(15) -0.0081(11) -0.0084(12) 0.0087(11)
C1 0.0358(15) 0.0241(13) 0.0231(13) 0.0000(10) 0.0050(11) -0.0024(11)
C2 0.0279(14) 0.0321(14) 0.0211(12) -0.0043(10) 0.0055(10) -0.0047(11)
C3 0.0299(14) 0.0235(13) 0.0205(12) -0.0050(10) 0.0025(10) 0.0015(10)
C4 0.0274(13) 0.0267(13) 0.0206(12) -0.0034(10) 0.0033(10) -0.0014(10)
C5 0.0309(14) 0.0279(13) 0.0212(12) 0.0009(10) -0.0004(10) 0.0063(11)
C6 0.058(2) 0.0259(14) 0.0315(16) 0.0024(12) 0.0090(14) -0.0055(13)
C7 0.0281(15) 0.055(2) 0.0343(16) -0.0045(14) 0.0075(12) -0.0050(14)
C8 0.0428(17) 0.0277(14) 0.0339(15) -0.0028(12) 0.0056(13) 0.0079(13)
C9 0.0350(16) 0.0387(16) 0.0299(14) -0.0059(12) -0.0010(12) -0.0109(13)
C10 0.0437(18) 0.0456(18) 0.0261(14) 0.0036(13) 0.0013(13) 0.0178(15)
C11 0.0236(13) 0.0232(12) 0.0239(12) -0.0012(10) 0.0030(10) 0.0008(10)
C12 0.0243(13) 0.0248(13) 0.0249(13) 0.0009(10) 0.0015(10) 0.0007(10)
C13 0.0263(13) 0.0233(13) 0.0243(13) 0.0010(10) -0.0026(10) -0.0033(10)
C14 0.0267(14) 0.0308(14) 0.0311(14) 0.0054(11) -0.0002(11) -0.0022(11)
C15 0.0338(15) 0.0346(15) 0.0324(15) 0.0070(12) -0.0008(12) -0.0115(12)
C16 0.0439(18) 0.0249(14) 0.0401(17) 0.0038(12) -0.0093(14) -0.0101(12)
C17 0.0426(17) 0.0229(14) 0.0408(17) -0.0020(12) -0.0019(14) -0.0010(12)
C18 0.0297(14) 0.0237(13) 0.0308(14) -0.0009(11) -0.0004(11) -0.0017(11)
C19 0.0217(12) 0.0254(13) 0.0264(13) 0.0013(10) 0.0032(10) 0.0011(10)
C20 0.0239(13) 0.0276(13) 0.0297(14) -0.0009(11) 0.0019(11) 0.0003(10)
C21 0.0224(13) 0.0352(15) 0.0340(15) 0.0015(12) -0.0009(11) -0.0014(11)
C22 0.0208(13) 0.0347(15) 0.0428(17) 0.0064(13) 0.0041(12) 0.0051(11)
C23 0.0277(14) 0.0277(14) 0.0413(16) 0.0003(12) 0.0041(12) 0.0060(11)
C24 0.0256(13) 0.0270(13) 0.0309(14) 0.0004(11) 0.0015(11) 0.0008(10)
C25 0.0217(12) 0.0202(12) 0.0318(14) -0.0028(10) 0.0019(10) 0.0021(10)
C26 0.0240(13) 0.0241(13) 0.0370(15) -0.0030(11) 0.0052(11) 0.0016(10)
C27 0.0298(15) 0.0233(13) 0.0486(18) -0.0021(12) 0.0081(13) -0.0035(11)
C28 0.0273(15) 0.0305(15) 0.0526(19) -0.0139(14) 0.0021(13) -0.0046(12)
C29 0.0280(15) 0.0386(16) 0.0396(17) -0.0122(13) -0.0028(12) -0.0004(12)
C30 0.0264(14) 0.0287(14) 0.0344(15) -0.0025(11) -0.0014(11) 0.0011(11)
C31 0.0225(12) 0.0219(12) 0.0271(13) -0.0018(10) 0.0008(10) 0.0019(10)
C32 0.0245(13) 0.0237(13) 0.0392(15) 0.0004(11) 0.0044(11) -0.0003(11)
C33 0.0250(14) 0.0303(15) 0.0534(19) 0.0013(14) 0.0074(13) 0.0051(12)
C34 0.0335(16) 0.0255(14) 0.062(2) 0.0029(14) 0.0077(15) 0.0087(12)
C35 0.0353(16) 0.0225(14) 0.063(2) 0.0035(14) 0.0077(15) 0.0038(12)
C36 0.0260(14) 0.0245(13) 0.0424(16) 0.0027(12) 0.0033(12) 0.0011(11)
C37 0.0211(12) 0.0236(12) 0.0227(12) 0.0028(10) 0.0005(9) 0.0006(10)
C38 0.0269(13) 0.0233(13) 0.0283(13) 0.0003(11) 0.0028(11) 0.0002(10)
C39 0.0295(14) 0.0222(12) 0.0257(13) 0.0009(10) 0.0047(11) 0.0017(10)
C40 0.0272(14) 0.0257(13) 0.0313(14) 0.0000(11) 0.0001(11) 0.0031(11)
C41 0.0319(15) 0.0288(14) 0.0323(15) -0.0043(12) -0.0022(12) 0.0003(11)
C42 0.0368(16) 0.0231(13) 0.0313(14) -0.0036(11) 0.0003(12) 0.0046(11)
C43 0.0330(15) 0.0297(14) 0.0393(16) -0.0073(12) -0.0084(13) 0.0072(12)

loop_
_atom_type_symbol
_atom_type_description
_atom_type_scat_dispersion_real
_atom_type_scat_dispersion_imag
_atom_type_scat_source
C C 0.0033 0.0016 'International Tables Vol C Tables 4.2.6.8 and 6.1.1.4'
H H 0.0000 0.0000 'International Tables Vol C Tables 4.2.6.8 and 6.1.1.4'
N N 0.0061 0.0033 'International Tables Vol C Tables 4.2.6.8 and 6.1.1.4'
P P 0.1023 0.0942 'International Tables Vol C Tables 4.2.6.8 and 6.1.1.4'
Cl Cl 0.1484 0.1585 'International Tables Vol C Tables 4.2.6.8 and 6.1.1.4'
Fe Fe 0.3463 0.8444 'International Tables Vol C Tables 4.2.6.8 and 6.1.1.4'

loop_
_geom_angle_atom_site_label_1
_geom_angle_atom_site_label_2
_geom_angle_atom_site_label_3
_geom_angle
C37 Fe1 C5 93.95(11)
C37 Fe1 C1 87.41(11)
C5 Fe1 C1 39.96(11)
C37 Fe1 C2 117.08(11)
C5 Fe1 C2 66.68(11)
C1 Fe1 C2 39.05(11)
C37 Fe1 C3 153.20(11)
C5 Fe1 C3 66.78(10)
C1 Fe1 C3 65.82(10)
C2 Fe1 C3 39.23(10)
C37 Fe1 C4 131.63(11)
C5 Fe1 C4 39.94(11)
C1 Fe1 C4 66.02(10)
C2 Fe1 C4 65.70(10)
C3 Fe1 C4 39.10(10)
C37 Fe1 P1 83.26(8)
C5 Fe1 P1 107.93(8)
C1 Fe1 P1 145.82(8)
C2 Fe1 P1 158.72(8)
C3 Fe1 P1 119.49(8)
C4 Fe1 P1 96.58(8)
C37 Fe1 P2 86.68(8)
C5 Fe1 P2 165.21(8)
C1 Fe1 P2 125.46(8)
C2 Fe1 P2 99.90(8)
C3 Fe1 P2 107.23(8)
C4 Fe1 P2 141.69(8)
P1 Fe1 P2 86.82(3)
C19 P1 C11 105.58(12)
C19 P1 C13 100.88(12)
C11 P1 C13 100.59(12)
C19 P1 Fe1 117.39(9)
C11 P1 Fe1 106.39(9)
C13 P1 Fe1 123.66(9)
C31 P2 C25 99.22(12)
C31 P2 C12 101.53(12)
C25 P2 C12 103.62(12)
C31 P2 Fe1 121.90(9)
C25 P2 Fe1 118.81(9)
C12 P2 Fe1 109.14(9)
C42 N1 C43 116.4(3)
C2 C1 C5 108.8(2)
C2 C1 C6 125.9(3)
C5 C1 C6 125.2(3)
C2 C1 Fe1 71.14(15)
C5 C1 Fe1 69.25(15)
C6 C1 Fe1 129.3(2)
C1 C2 C3 108.1(2)
C1 C2 C7 126.2(3)
C3 C2 C7 124.8(3)
C1 C2 Fe1 69.82(16)
C3 C2 Fe1 70.41(15)
C7 C2 Fe1 133.5(2)
C4 C3 C2 108.0(2)
C4 C3 C8 125.8(3)
C2 C3 C8 125.2(3)
C4 C3 Fe1 70.44(15)
C2 C3 Fe1 70.36(15)
C8 C3 Fe1 133.6(2)
C3 C4 C5 108.2(2)
C3 C4 C9 125.0(3)
C5 C4 C9 126.2(3)
C3 C4 Fe1 70.46(15)
C5 C4 Fe1 68.60(15)
C9 C4 Fe1 133.5(2)
C1 C5 C4 106.8(2)
C1 C5 C10 124.8(3)
C4 C5 C10 128.3(3)
C1 C5 Fe1 70.79(15)
C4 C5 Fe1 71.46(15)
C10 C5 Fe1 126.0(2)
C1 C6 H6A 109.5
C1 C6 H6B 109.5
H6A C6 H6B 109.5
C1 C6 H6C 109.5
H6A C6 H6C 109.5
H6B C6 H6C 109.5
C2 C7 H7A 109.5
C2 C7 H7B 109.5
H7A C7 H7B 109.5
C2 C7 H7C 109.5
H7A C7 H7C 109.5
H7B C7 H7C 109.5
C3 C8 H8A 109.5
C3 C8 H8B 109.5
H8A C8 H8B 109.5
C3 C8 H8C 109.5
H8A C8 H8C 109.5
H8B C8 H8C 109.5
C4 C9 H9A 109.5
C4 C9 H9B 109.5
H9A C9 H9B 109.5
C4 C9 H9C 109.5
H9A C9 H9C 109.5
H9B C9 H9C 109.5
C5 C10 H10A 109.5
C5 C10 H10B 109.5
H10A C10 H10B 109.5
C5 C10 H10C 109.5
H10A C10 H10C 109.5
H10B C10 H10C 109.5
C12 C11 P1 106.89(18)
C12 C11 H11A 110.3
P1 C11 H11A 110.3
C12 C11 H11B 110.3
P1 C11 H11B 110.3
H11A C11 H11B 108.6
C11 C12 P2 109.85(18)
C11 C12 H12A 109.7
P2 C12 H12A 109.7
C11 C12 H12B 109.7
P2 C12 H12B 109.7
H12A C12 H12B 108.2
C18 C13 C14 118.5(3)
C18 C13 P1 119.5(2)
C14 C13 P1 121.9(2)
C15 C14 C13 120.3(3)
C15 C14 H14 119.8
C13 C14 H14 119.8
C16 C15 C14 120.5(3)
C16 C15 H15 119.8
C14 C15 H15 119.8
C15 C16 C17 120.1(3)
C15 C16 H16 120.0
C17 C16 H16 120.0
C16 C17 C18 119.5(3)
C16 C17 H17 120.3
C18 C17 H17 120.3
C13 C18 C17 121.2(3)
C13 C18 H18 119.4
C17 C18 H18 119.4
C20 C19 C24 118.4(3)
C20 C19 P1 120.0(2)
C24 C19 P1 121.3(2)
C21 C20 C19 120.5(3)
C21 C20 H20 119.8
C19 C20 H20 119.8
C22 C21 C20 120.4(3)
C22 C21 H21 119.8
C20 C21 H21 119.8
C21 C22 C23 119.9(3)
C21 C22 H22 120.1
C23 C22 H22 120.1
C22 C23 C24 119.9(3)
C22 C23 H23 120.0
C24 C23 H23 120.0
C23 C24 C19 120.8(3)
C23 C24 H24 119.6
C19 C24 H24 119.6
C30 C25 C26 118.7(3)
C30 C25 P2 121.1(2)
C26 C25 P2 120.1(2)
C27 C26 C25 120.3(3)
C27 C26 H26 119.9
C25 C26 H26 119.9
C28 C27 C26 120.5(3)
C28 C27 H27 119.8
C26 C27 H27 119.8
C27 C28 C29 119.6(3)
C27 C28 H28 120.2
C29 C28 H28 120.2
C28 C29 C30 120.1(3)
C28 C29 H29 120.0
C30 C29 H29 120.0
C29 C30 C25 120.8(3)
C29 C30 H30 119.6
C25 C30 H30 119.6
C36 C31 C32 117.6(2)
C36 C31 P2 121.5(2)
C32 C31 P2 120.7(2)
C33 C32 C31 121.0(3)
C33 C32 H32 119.5
C31 C32 H32 119.5
C34 C33 C32 120.0(3)
C34 C33 H33 120.0
C32 C33 H33 120.0
C33 C34 C35 119.6(3)
C33 C34 H34 120.2
C35 C34 H34 120.2
C34 C35 C36 120.4(3)
C34 C35 H35 119.8
C36 C35 H35 119.8
C35 C36 C31 121.3(3)
C35 C36 H36 119.4
C31 C36 H36 119.4
C38 C37 Fe1 178.1(2)
C37 C38 C39 174.4(3)
C43 C39 C40 115.8(3)
C43 C39 C38 122.2(3)
C40 C39 C38 122.0(3)
C41 C40 C39 120.3(3)
C41 C40 H40 119.8
C39 C40 H40 119.8
C40 C41 C42 117.6(3)
C40 C41 H41 121.2
C42 C41 H41 121.2
N1 C42 C41 125.1(3)
N1 C42 Cl1 116.8(2)
C41 C42 Cl1 118.1(2)
N1 C43 C39 124.7(3)
N1 C43 H43 117.7
C39 C43 H43 117.7

loop_
_geom_bond_atom_site_label_1
_geom_bond_atom_site_label_2
_geom_bond_distance
Fe1 C37 1.899(3)
Fe1 C5 2.090(3)
Fe1 C1 2.111(3)
Fe1 C2 2.128(3)
Fe1 C3 2.129(3)
Fe1 C4 2.129(3)
Fe1 P1 2.1748(8)
Fe1 P2 2.1808(8)
Cl1 C42 1.755(3)
P1 C19 1.830(3)
P1 C11 1.840(3)
P1 C13 1.847(3)
P2 C31 1.838(3)
P2 C25 1.851(3)
P2 C12 1.863(3)
N1 C42 1.315(4)
N1 C43 1.347(4)
C1 C2 1.417(4)
C1 C5 1.436(4)
C1 C6 1.496(4)
C2 C3 1.429(4)
C2 C7 1.497(4)
C3 C4 1.425(4)
C3 C8 1.502(4)
C4 C5 1.441(4)
C4 C9 1.498(4)
C5 C10 1.498(4)
C6 H6A 0.9600
C6 H6B 0.9600
C6 H6C 0.9600
C7 H7A 0.9600
C7 H7B 0.9600
C7 H7C 0.9600
C8 H8A 0.9600
C8 H8B 0.9600
C8 H8C 0.9600
C9 H9A 0.9600
C9 H9B 0.9600
C9 H9C 0.9600
C10 H10A 0.9600
C10 H10B 0.9600
C10 H10C 0.9600
C11 C12 1.531(4)
C11 H11A 0.9700
C11 H11B 0.9700
C12 H12A 0.9700
C12 H12B 0.9700
C13 C18 1.388(4)
C13 C14 1.397(4)
C14 C15 1.389(4)
C14 H14 0.9300
C15 C16 1.375(5)
C15 H15 0.9300
C16 C17 1.387(5)
C16 H16 0.9300
C17 C18 1.391(4)
C17 H17 0.9300
C18 H18 0.9300
C19 C20 1.398(4)
C19 C24 1.400(4)
C20 C21 1.391(4)
C20 H20 0.9300
C21 C22 1.383(4)
C21 H21 0.9300
C22 C23 1.389(4)
C22 H22 0.9300
C23 C24 1.390(4)
C23 H23 0.9300
C24 H24 0.9300
C25 C30 1.396(4)
C25 C26 1.397(4)
C26 C27 1.389(4)
C26 H26 0.9300
C27 C28 1.386(5)
C27 H27 0.9300
C28 C29 1.387(5)
C28 H28 0.9300
C29 C30 1.387(4)
C29 H29 0.9300
C30 H30 0.9300
C31 C36 1.392(4)
C31 C32 1.402(4)
C32 C33 1.394(4)
C32 H32 0.9300
C33 C34 1.382(4)
C33 H33 0.9300
C34 C35 1.382(5)
C34 H34 0.9300
C35 C36 1.385(4)
C35 H35 0.9300
C36 H36 0.9300
C37 C38 1.217(4)
C38 C39 1.433(4)
C39 C43 1.397(4)
C39 C40 1.404(4)
C40 C41 1.378(4)
C40 H40 0.9300
C41 C42 1.379(4)
C41 H41 0.9300
C43 H43 0.9300

loop_
_geom_torsion_atom_site_label_1
_geom_torsion_atom_site_label_2
_geom_torsion_atom_site_label_3
_geom_torsion_atom_site_label_4
_geom_torsion
C37 Fe1 P1 C19 -59.76(13)
C5 Fe1 P1 C19 32.23(13)
C1 Fe1 P1 C19 15.46(18)
C2 Fe1 P1 C19 103.8(2)
C3 Fe1 P1 C19 105.19(13)
C4 Fe1 P1 C19 71.52(13)
P2 Fe1 P1 C19 -146.78(10)
C37 Fe1 P1 C11 58.13(12)
C5 Fe1 P1 C11 150.11(12)
C1 Fe1 P1 C11 133.35(16)
C2 Fe1 P1 C11 -138.3(2)
C3 Fe1 P1 C11 -136.92(12)
C4 Fe1 P1 C11 -170.59(12)
P2 Fe1 P1 C11 -28.90(9)
C37 Fe1 P1 C13 173.34(13)
C5 Fe1 P1 C13 -94.67(13)
C1 Fe1 P1 C13 -111.44(17)
C2 Fe1 P1 C13 -23.1(3)
C3 Fe1 P1 C13 -21.71(14)
C4 Fe1 P1 C13 -55.38(13)
P2 Fe1 P1 C13 86.31(10)
C37 Fe1 P2 C31 166.13(13)
C5 Fe1 P2 C31 73.2(3)
C1 Fe1 P2 C31 81.70(14)
C2 Fe1 P2 C31 49.21(13)
C3 Fe1 P2 C31 9.49(13)
C4 Fe1 P2 C31 -13.86(17)
P1 Fe1 P2 C31 -110.45(11)
C37 Fe1 P2 C25 42.23(13)
C5 Fe1 P2 C25 -50.7(3)
C1 Fe1 P2 C25 -42.21(14)
C2 Fe1 P2 C25 -74.69(13)
C3 Fe1 P2 C25 -114.42(13)
C4 Fe1 P2 C25 -137.76(15)
P1 Fe1 P2 C25 125.65(10)
C37 Fe1 P2 C12 -76.15(12)
C5 Fe1 P2 C12 -169.0(3)
C1 Fe1 P2 C12 -160.58(13)
C2 Fe1 P2 C12 166.93(12)
C3 Fe1 P2 C12 127.21(12)
C4 Fe1 P2 C12 103.86(15)
P1 Fe1 P2 C12 7.27(9)
C37 Fe1 C1 C2 -141.18(17)
C5 Fe1 C1 C2 119.5(2)
C3 Fe1 C1 C2 37.41(16)
C4 Fe1 C1 C2 80.41(17)
P1 Fe1 C1 C2 144.84(14)
P2 Fe1 C1 C2 -57.11(17)
C37 Fe1 C1 C5 99.29(17)
C2 Fe1 C1 C5 -119.5(2)
C3 Fe1 C1 C5 -82.12(17)
C4 Fe1 C1 C5 -39.12(16)
P1 Fe1 C1 C5 25.3(2)
P2 Fe1 C1 C5 -176.65(13)
C37 Fe1 C1 C6 -19.8(3)
C5 Fe1 C1 C6 -119.1(4)
C2 Fe1 C1 C6 121.4(4)
C3 Fe1 C1 C6 158.8(3)
C4 Fe1 C1 C6 -158.2(3)
P1 Fe1 C1 C6 -93.8(3)
P2 Fe1 C1 C6 64.3(3)
C5 C1 C2 C3 -1.0(3)
C6 C1 C2 C3 174.3(3)
Fe1 C1 C2 C3 -60.27(18)
C5 C1 C2 C7 -170.9(3)
C6 C1 C2 C7 4.4(5)
Fe1 C1 C2 C7 129.8(3)
C5 C1 C2 Fe1 59.24(19)
C6 C1 C2 Fe1 -125.4(3)
C37 Fe1 C2 C1 44.70(19)
C5 Fe1 C2 C1 -37.48(16)
C3 Fe1 C2 C1 -118.8(2)
C4 Fe1 C2 C1 -81.30(17)
P1 Fe1 C2 C1 -116.9(2)
P2 Fe1 C2 C1 136.03(15)
C37 Fe1 C2 C3 163.50(16)
C5 Fe1 C2 C3 81.33(17)
C1 Fe1 C2 C3 118.8(2)
C4 Fe1 C2 C3 37.50(16)
P1 Fe1 C2 C3 1.9(3)
P2 Fe1 C2 C3 -105.17(15)
C37 Fe1 C2 C7 -76.6(3)
C5 Fe1 C2 C7 -158.8(3)
C1 Fe1 C2 C7 -121.3(4)
C3 Fe1 C2 C7 119.9(4)
C4 Fe1 C2 C7 157.4(3)
P1 Fe1 C2 C7 121.8(3)
P2 Fe1 C2 C7 14.7(3)
C1 C2 C3 C4 -0.8(3)
C7 C2 C3 C4 169.3(3)
Fe1 C2 C3 C4 -60.67(18)
C1 C2 C3 C8 -170.0(3)
C7 C2 C3 C8 0.1(4)
Fe1 C2 C3 C8 130.1(3)
C1 C2 C3 Fe1 59.90(19)
C7 C2 C3 Fe1 -130.0(3)
C37 Fe1 C3 C4 84.3(3)
C5 Fe1 C3 C4 37.34(16)
C1 Fe1 C3 C4 81.15(17)
C2 Fe1 C3 C4 118.4(2)
P1 Fe1 C3 C4 -60.84(17)
P2 Fe1 C3 C4 -157.08(14)
C37 Fe1 C3 C2 -34.1(3)
C5 Fe1 C3 C2 -81.04(18)
C1 Fe1 C3 C2 -37.24(16)
C4 Fe1 C3 C2 -118.4(2)
P1 Fe1 C3 C2 -179.22(14)
P2 Fe1 C3 C2 84.54(16)
C37 Fe1 C3 C8 -154.4(3)
C5 Fe1 C3 C8 158.7(3)
C1 Fe1 C3 C8 -157.5(3)
C2 Fe1 C3 C8 -120.3(4)
C4 Fe1 C3 C8 121.3(4)
P1 Fe1 C3 C8 60.5(3)
P2 Fe1 C3 C8 -35.8(3)
C2 C3 C4 C5 2.3(3)
C8 C3 C4 C5 171.4(3)
Fe1 C3 C4 C5 -58.35(18)
C2 C3 C4 C9 -169.4(3)
C8 C3 C4 C9 -0.3(4)
Fe1 C3 C4 C9 130.0(3)
C2 C3 C4 Fe1 60.62(18)
C8 C3 C4 Fe1 -130.3(3)
C37 Fe1 C4 C3 -143.11(17)
C5 Fe1 C4 C3 -119.7(2)
C1 Fe1 C4 C3 -80.59(17)
C2 Fe1 C4 C3 -37.63(16)
P1 Fe1 C4 C3 130.08(15)
P2 Fe1 C4 C3 36.9(2)
C37 Fe1 C4 C5 -23.4(2)
C1 Fe1 C4 C5 39.14(16)
C2 Fe1 C4 C5 82.10(18)
C3 Fe1 C4 C5 119.7(2)
P1 Fe1 C4 C5 -110.19(15)
P2 Fe1 C4 C5 156.61(14)
C37 Fe1 C4 C9 96.7(3)
C5 Fe1 C4 C9 120.1(4)
C1 Fe1 C4 C9 159.3(3)
C2 Fe1 C4 C9 -157.8(3)
C3 Fe1 C4 C9 -120.1(3)
P1 Fe1 C4 C9 9.9(3)
P2 Fe1 C4 C9 -83.3(3)
C2 C1 C5 C4 2.4(3)
C6 C1 C5 C4 -173.0(3)
Fe1 C1 C5 C4 62.81(18)
C2 C1 C5 C10 178.5(3)
C6 C1 C5 C10 3.1(4)
Fe1 C1 C5 C10 -121.1(3)
C2 C1 C5 Fe1 -60.41(19)
C6 C1 C5 Fe1 124.2(3)
C3 C4 C5 C1 -2.9(3)
C9 C4 C5 C1 168.6(3)
Fe1 C4 C5 C1 -62.36(18)
C3 C4 C5 C10 -178.8(3)
C9 C4 C5 C10 -7.3(5)
Fe1 C4 C5 C10 121.7(3)
C3 C4 C5 Fe1 59.50(18)
C9 C4 C5 Fe1 -129.0(3)
C37 Fe1 C5 C1 -81.20(17)
C2 Fe1 C5 C1 36.65(16)
C3 Fe1 C5 C1 79.52(17)
C4 Fe1 C5 C1 116.1(2)
P1 Fe1 C5 C1 -165.38(14)
P2 Fe1 C5 C1 10.8(4)
C37 Fe1 C5 C4 162.70(17)
C1 Fe1 C5 C4 -116.1(2)
C2 Fe1 C5 C4 -79.45(17)
C3 Fe1 C5 C4 -36.58(16)
P1 Fe1 C5 C4 78.52(15)
P2 Fe1 C5 C4 -105.3(3)
C37 Fe1 C5 C10 38.4(3)
C1 Fe1 C5 C10 119.6(3)
C2 Fe1 C5 C10 156.2(3)
C3 Fe1 C5 C10 -160.9(3)
C4 Fe1 C5 C10 -124.3(3)
P1 Fe1 C5 C10 -45.8(3)
P2 Fe1 C5 C10 130.4(3)
C19 P1 C11 C12 174.43(17)
C13 P1 C11 C12 -81.00(19)
Fe1 P1 C11 C12 48.99(18)
P1 C11 C12 P2 -43.3(2)
C31 P2 C12 C11 150.94(18)
C25 P2 C12 C11 -106.49(19)
Fe1 P2 C12 C11 21.0(2)
C19 P1 C13 C18 -146.5(2)
C11 P1 C13 C18 105.2(2)
Fe1 P1 C13 C18 -12.8(3)
C19 P1 C13 C14 36.7(3)
C11 P1 C13 C14 -71.6(2)
Fe1 P1 C13 C14 170.36(19)
C18 C13 C14 C15 1.8(4)
P1 C13 C14 C15 178.7(2)
C13 C14 C15 C16 -1.5(4)
C14 C15 C16 C17 0.0(5)
C15 C16 C17 C18 1.2(5)
C14 C13 C18 C17 -0.5(4)
P1 C13 C18 C17 -177.5(2)
C16 C17 C18 C13 -0.9(5)
C11 P1 C19 C20 148.5(2)
C13 P1 C19 C20 44.1(2)
Fe1 P1 C19 C20 -93.2(2)
C11 P1 C19 C24 -37.0(3)
C13 P1 C19 C24 -141.3(2)
Fe1 P1 C19 C24 81.3(2)
C24 C19 C20 C21 -0.1(4)
P1 C19 C20 C21 174.6(2)
C19 C20 C21 C22 1.0(4)
C20 C21 C22 C23 -0.6(5)
C21 C22 C23 C24 -0.7(5)
C22 C23 C24 C19 1.7(5)
C20 C19 C24 C23 -1.2(4)
P1 C19 C24 C23 -175.9(2)
C31 P2 C25 C30 59.3(2)
C12 P2 C25 C30 -45.0(2)
Fe1 P2 C25 C30 -166.21(19)
C31 P2 C25 C26 -119.5(2)
C12 P2 C25 C26 136.1(2)
Fe1 P2 C25 C26 14.9(3)
C30 C25 C26 C27 1.1(4)
P2 C25 C26 C27 180.0(2)
C25 C26 C27 C28 0.2(4)
C26 C27 C28 C29 -0.8(5)
C27 C28 C29 C30 0.2(5)
C28 C29 C30 C25 1.1(4)
C26 C25 C30 C29 -1.7(4)
P2 C25 C30 C29 179.4(2)
C25 P2 C31 C36 -149.2(2)
C12 P2 C31 C36 -43.2(3)
Fe1 P2 C31 C36 78.2(3)
C25 P2 C31 C32 35.7(3)
C12 P2 C31 C32 141.7(2)
Fe1 P2 C31 C32 -96.9(2)
C36 C31 C32 C33 -1.2(4)
P2 C31 C32 C33 174.1(2)
C31 C32 C33 C34 0.6(5)
C32 C33 C34 C35 0.7(5)
C33 C34 C35 C36 -1.2(6)
C34 C35 C36 C31 0.6(5)
C32 C31 C36 C35 0.6(5)
P2 C31 C36 C35 -174.6(3)
C5 Fe1 C37 C38 30(7)
C1 Fe1 C37 C38 -10(7)
C2 Fe1 C37 C38 -36(7)
C3 Fe1 C37 C38 -13(7)
C4 Fe1 C37 C38 45(7)
P1 Fe1 C37 C38 137(7)
P2 Fe1 C37 C38 -135(7)
Fe1 C37 C38 C39 150(6)
C37 C38 C39 C43 138(3)
C37 C38 C39 C40 -40(3)
C43 C39 C40 C41 -2.2(4)
C38 C39 C40 C41 176.3(3)
C39 C40 C41 C42 0.1(4)
C43 N1 C42 C41 -2.4(5)
C43 N1 C42 Cl1 177.7(2)
C40 C41 C42 N1 2.4(5)
C40 C41 C42 Cl1 -177.8(2)
C42 N1 C43 C39 0.0(5)
C40 C39 C43 N1 2.2(5)
C38 C39 C43 N1 -176.3(3)
